data_7711530
loop_
_publ_author_name
'Maser, Leon'
'Vogt, Matthias'
'Langer, Robert'

_publ_section_title
;
 Cationic ligands between \s-donation and hydrogen-bridge-bond-
 stabilisation of ancillary ligands in coinage metal complexes with
 protonated carbodiphosphoranes
;
_journal_name_full 'Dalton Transactions'
_journal_paper_doi 10.1039/D2DT02338E
_journal_year 2022
_chemical_absolute_configuration unk
_chemical_formula_moiety 'C51 H45 Ag Br P4, F6 P, 0.75(C4 H10 O)'
_chemical_formula_sum 'C54 H52.5 Ag Br F6 O0.75 P5'
_chemical_formula_weight 1170.09
_space_group_crystal_system monoclinic
_space_group_IT_number 4
_space_group_name_Hall 'P 2yb'
_space_group_name_H-M_alt 'P 1 21 1'
_atom_sites_solution_hydrogens mixed
_atom_sites_solution_primary iterative
_audit_creation_date 2021-09-06
_audit_creation_method
;
Olex2 1.3
(compiled 2020.11.12 svn.r5f609507 for OlexSys, GUI svn.r6272)
;
_audit_update_record
;
2022-05-12 deposited with the CCDC.	2022-10-24 downloaded from the CCDC.
;
_cell_angle_alpha 90
_cell_angle_beta 115.34(3)
_cell_angle_gamma 90
_cell_formula_units_Z 2
_cell_length_a 11.695(2)
_cell_length_b 18.914(4)
_cell_length_c 13.280(3)
_cell_measurement_reflns_used 416
_cell_measurement_temperature 170.0
_cell_measurement_theta_max 26.52
_cell_measurement_theta_min 5.09
_cell_volume 2654.9(11)
_computing_molecular_graphics 'Olex2 1.3 (Dolomanov et al., 2009)'
_computing_publication_material 'Olex2 1.3 (Dolomanov et al., 2009)'
_computing_structure_refinement 'SHELXL 2018/3 (Sheldrick, 2015)'
_computing_structure_solution 'olex2.solve 1.3 (Bourhis et al., 2015)'
_diffrn_ambient_temperature 170.0
_diffrn_measured_fraction_theta_full 0.994
_diffrn_measured_fraction_theta_max 0.990
_diffrn_measurement_device_type 'STOE IPDS II'
_diffrn_measurement_method '\w scans'
_diffrn_radiation_monochromator graphite
_diffrn_radiation_type MoK\a
_diffrn_radiation_wavelength 0.71073
_diffrn_reflns_av_R_equivalents 0.0547
_diffrn_reflns_av_unetI/netI 0.0460
_diffrn_reflns_Laue_measured_fraction_full 0.994
_diffrn_reflns_Laue_measured_fraction_max 0.990
_diffrn_reflns_limit_h_max 15
_diffrn_reflns_limit_h_min -16
_diffrn_reflns_limit_k_max 21
_diffrn_reflns_limit_k_min -25
_diffrn_reflns_limit_l_max 18
_diffrn_reflns_limit_l_min -18
_diffrn_reflns_number 19821
_diffrn_reflns_point_group_measured_fraction_full 0.820
_diffrn_reflns_point_group_measured_fraction_max 0.795
_diffrn_reflns_theta_full 25.242
_diffrn_reflns_theta_max 29.173
_diffrn_reflns_theta_min 2.742
_exptl_absorpt_coefficient_mu 1.341
_exptl_absorpt_correction_T_max 0.7974
_exptl_absorpt_correction_T_min 0.5560
_exptl_absorpt_correction_type numerical
_exptl_absorpt_process_details 'X-RED 32 Version 1.57, 2011 STOE & Cie GmbH'
_exptl_crystal_colour 'clear colourless'
_exptl_crystal_colour_lustre clear
_exptl_crystal_colour_primary colourless
_exptl_crystal_density_diffrn 1.464
_exptl_crystal_description plate
_exptl_crystal_F_000 1187
_exptl_crystal_size_max 0.52
_exptl_crystal_size_mid 0.24
_exptl_crystal_size_min 0.04
_refine_diff_density_max 1.113
_refine_diff_density_min -0.622
_refine_diff_density_rms 0.090
_refine_ls_abs_structure_details
;
 Classical Flack method preferred over Parsons because s.u. lower.
;
_refine_ls_abs_structure_Flack 0.020(10)
_refine_ls_extinction_method none
_refine_ls_goodness_of_fit_ref 1.015
_refine_ls_hydrogen_treatment mixed
_refine_ls_matrix_type full
_refine_ls_number_parameters 627
_refine_ls_number_reflns 11400
_refine_ls_number_restraints 3
_refine_ls_restrained_S_all 1.015
_refine_ls_R_factor_all 0.0493
_refine_ls_R_factor_gt 0.0416
_refine_ls_shift/su_max 0.001
_refine_ls_shift/su_mean 0.000
_refine_ls_structure_factor_coef Fsqd
_refine_ls_weighting_details 'w=1/[\s^2^(Fo^2^)+(0.0748P)^2^+0.8454P] where P=(Fo^2^+2Fc^2^)/3'
_refine_ls_weighting_scheme calc
_refine_ls_wR_factor_gt 0.1085
_refine_ls_wR_factor_ref 0.1141
_reflns_Friedel_coverage 0.561
_reflns_Friedel_fraction_full 0.633
_reflns_Friedel_fraction_max 0.589
_reflns_number_gt 10115
_reflns_number_total 11400
_reflns_threshold_expression 'I > 2\s(I)'
_cod_data_source_file d2dt02338e2.cif
_cod_data_source_block p21
_cod_original_formula_sum 'C54 H52.50 Ag Br F6 O0.75 P5'
_cod_database_code 7711530
_shelx_shelxl_version_number 2018/3
_shelx_space_group_comment
;
The symmetry employed for this shelxl refinement is uniquely defined
by the following loop, which should always be used as a source of
symmetry information in preference to the above space-group names.
They are only intended as comments.
;
_shelx_estimated_absorpt_t_max 0.948
_shelx_estimated_absorpt_t_min 0.609
_olex2_refinement_description
;
1. Fixed Uiso
 At 1.2 times of:
  All C(H) groups, All C(H,H) groups
 At 1.5 times of:
  All C(H,H,H) groups
2. Restrained distances
 H74-C74
 0.95 with sigma of 0.02
 P3-H74 \\sim P5-H74
 with sigma of 0.02
3. Others
 Fixed Sof: O10(0.75) C15(0.75) H15A(0.75) H15B(0.75) C16(0.75) H16A(0.75)
 H16B(0.75) H16C(0.75) C26(0.75) H26A(0.75) H26B(0.75) C27(0.75) H27A(0.75)
 H27B(0.75) H27C(0.75)
4.a Secondary CH2 refined with riding coordinates:
 C48(H48A,H48B), C60(H60A,H60B), C15(H15A,H15B), C26(H26A,H26B)
4.b Aromatic/amide H refined with riding coordinates:
 C1(H1), C3(H3), C4(H4), C5(H5), C6(H6), C7(H7), C11(H11), C12(H12), C13(H13),
 C14(H14), C17(H17), C18(H18), C20(H20), C21(H21), C22(H22), C23(H23), C24(H24),
  C25(H25), C29(H29), C31(H31), C32(H32), C33(H33), C35(H35), C36(H36),
 C37(H37), C38(H38), C40(H40), C41(H41), C42(H42), C44(H44), C47(H47), C51(H51),
  C53(H53), C57(H57), C58(H58), C59(H59), C61(H61), C63(H63), C67(H67), C68(H68)
4.c Idealised Me refined as rotating group:
 C16(H16A,H16B,H16C), C27(H27A,H27B,H27C)
;
_olex2_submission_special_instructions 'No special instructions were received'

loop_
_space_group_symop_operation_xyz
'x, y, z'
'-x, y+1/2, -z'

loop_
_atom_site_label
_atom_site_type_symbol
_atom_site_fract_x
_atom_site_fract_y
_atom_site_fract_z
_atom_site_U_iso_or_equiv
_atom_site_adp_type
_atom_site_occupancy
_atom_site_site_symmetry_order
_atom_site_calc_flag
_atom_site_refinement_flags_posn
_atom_site_refinement_flags_adp
_atom_site_refinement_flags_occupancy
_atom_site_disorder_assembly
_atom_site_disorder_group
Ag1 Ag -0.69304(3) -0.63765(2) -0.97913(3) 0.03450(10) Uani 1 1 d . . . . .
Br2 Br -0.54554(6) -0.54892(3) -0.84055(5) 0.04546(15) Uani 1 1 d . . . . .
P3 P -0.96018(11) -0.66264(6) -0.92822(9) 0.0241(2) Uani 1 1 d D . . . .
P4 P -0.74513(11) -0.75336(7) -0.92569(10) 0.0270(2) Uani 1 1 d . . . . .
P5 P -0.99934(11) -0.57121(6) -1.13485(9) 0.0241(2) Uani 1 1 d D . . . .
P6 P -0.78477(10) -0.62837(7) -1.18298(9) 0.0263(2) Uani 1 1 d . . . . .
C1 C -0.5979(7) -0.8965(4) -1.0642(6) 0.0509(16) Uani 1 1 d . . . . .
H1 H -0.517904 -0.903728 -1.065049 0.061 Uiso 1 1 calc R U . . .
C2 C -0.7345(5) -0.8297(3) -1.0052(4) 0.0298(9) Uani 1 1 d . . . . .
C3 C -0.6164(6) -0.8387(3) -1.0087(5) 0.0414(12) Uani 1 1 d . . . . .
H3 H -0.550359 -0.805399 -0.973491 0.050 Uiso 1 1 calc R U . . .
C4 C -0.8108(7) -0.9340(3) -1.1165(5) 0.0441(13) Uani 1 1 d . . . . .
H4 H -0.877625 -0.966304 -1.154890 0.053 Uiso 1 1 calc R U . . .
C5 C -0.8313(6) -0.8768(3) -1.0587(5) 0.0367(11) Uani 1 1 d . . . . .
H5 H -0.910849 -0.870825 -1.056589 0.044 Uiso 1 1 calc R U . . .
C6 C -0.6952(7) -0.9437(4) -1.1183(6) 0.0498(15) Uani 1 1 d . . . . .
H6 H -0.682225 -0.982974 -1.156724 0.060 Uiso 1 1 calc R U . . .
C7 C -1.0017(5) -0.4504(3) -1.2509(5) 0.0372(11) Uani 1 1 d . . . . .
H7 H -1.064299 -0.474422 -1.312858 0.045 Uiso 1 1 calc R U . . .
C8 C -0.8702(4) -0.6495(2) -0.7804(3) 0.0264(9) Uani 1 1 d . . . . .
C9 C -0.7571(5) -0.5523(3) -1.2546(4) 0.0294(9) Uani 1 1 d . . . . .
C11 C -1.2257(5) -0.5337(3) -1.1363(4) 0.0329(10) Uani 1 1 d . . . . .
H11 H -1.174234 -0.512164 -1.066936 0.040 Uiso 1 1 calc R U . . .
C12 C -1.2984(5) -0.6402(4) -0.9122(5) 0.0437(12) Uani 1 1 d . . . . .
H12 H -1.330213 -0.615613 -0.867175 0.052 Uiso 1 1 calc R U . . .
C13 C -0.8709(6) -0.3483(3) -1.1746(6) 0.0430(13) Uani 1 1 d . . . . .
H13 H -0.843306 -0.302490 -1.183891 0.052 Uiso 1 1 calc R U . . .
C14 C -0.6516(5) -0.7065(3) -1.2717(4) 0.0342(10) Uani 1 1 d . . . . .
H14 H -0.594147 -0.667925 -1.247863 0.041 Uiso 1 1 calc R U . . .
C17 C -1.1709(5) -0.6358(3) -0.8881(4) 0.0348(9) Uani 1 1 d . . . . .
H17 H -1.115390 -0.608555 -0.826374 0.042 Uiso 1 1 calc R U . . .
C18 C -0.7938(7) -0.4859(4) -1.4203(5) 0.0464(14) Uani 1 1 d . . . . .
H18 H -0.835977 -0.480753 -1.498959 0.056 Uiso 1 1 calc R U . . .
C19 C -1.1237(4) -0.6720(3) -0.9554(4) 0.0281(9) Uani 1 1 d . . . . .
C20 C -0.7103(7) -0.4359(3) -1.3588(6) 0.0450(14) Uani 1 1 d . . . . .
H20 H -0.693607 -0.396330 -1.394523 0.054 Uiso 1 1 calc R U . . .
C21 C -0.7307(5) -0.6392(4) -0.5525(4) 0.0421(11) Uani 1 1 d . . . . .
H21 H -0.681832 -0.635894 -0.474219 0.051 Uiso 1 1 calc R U . . .
C22 C -1.2059(5) -0.7117(3) -1.0447(5) 0.0338(10) Uani 1 1 d . . . . .
H22 H -1.174526 -0.736720 -1.089703 0.041 Uiso 1 1 calc R U . . .
C23 C -0.6245(6) -0.7661(4) -1.3204(5) 0.0405(12) Uani 1 1 d . . . . .
H23 H -0.548101 -0.767706 -1.329253 0.049 Uiso 1 1 calc R U . . .
C24 C -1.3561(5) -0.5282(3) -1.1797(5) 0.0383(11) Uani 1 1 d . . . . .
H24 H -1.393989 -0.502089 -1.140783 0.046 Uiso 1 1 calc R U . . .
C25 C -1.3793(5) -0.6800(4) -1.0014(5) 0.0436(13) Uani 1 1 d . . . . .
H25 H -1.466282 -0.683411 -1.016713 0.052 Uiso 1 1 calc R U . . .
C29 C -0.7103(6) -0.8495(3) -0.7538(5) 0.0405(12) Uani 1 1 d . . . . .
H29 H -0.775525 -0.876751 -0.808616 0.049 Uiso 1 1 calc R U . . .
C30 C -1.1695(4) -0.5711(3) -1.1948(4) 0.0271(8) Uani 1 1 d . . . . .
C31 C -0.8190(6) -0.5449(3) -1.3702(4) 0.0385(11) Uani 1 1 d . . . . .
H31 H -0.877660 -0.579749 -1.414149 0.046 Uiso 1 1 calc R U . . .
C32 C -0.9619(7) -0.3833(3) -1.2646(5) 0.0453(13) Uani 1 1 d . . . . .
H32 H -0.997209 -0.361538 -1.335936 0.054 Uiso 1 1 calc R U . . .
C33 C -1.4313(5) -0.5607(4) -1.2799(5) 0.0431(13) Uani 1 1 d . . . . .
H33 H -1.520800 -0.557381 -1.308961 0.052 Uiso 1 1 calc R U . . .
C35 C -0.6510(7) -0.8744(4) -0.6452(5) 0.0501(15) Uani 1 1 d . . . . .
H35 H -0.675609 -0.918358 -0.625925 0.060 Uiso 1 1 calc R U . . .
C36 C -0.8796(5) -0.7015(3) -0.7114(4) 0.0346(10) Uani 1 1 d . . . . .
H36 H -0.933435 -0.740966 -0.742305 0.041 Uiso 1 1 calc R U . . .
C37 C -0.8180(6) -0.8200(3) -1.3422(6) 0.0442(13) Uani 1 1 d . . . . .
H37 H -0.875087 -0.858720 -1.366300 0.053 Uiso 1 1 calc R U . . .
C38 C -0.7213(7) -0.5867(4) -0.6213(5) 0.0479(15) Uani 1 1 d . . . . .
H38 H -0.667424 -0.547200 -0.590386 0.057 Uiso 1 1 calc R U . . .
C40 C -0.5561(6) -0.8351(5) -0.5654(5) 0.0532(17) Uani 1 1 d . . . . .
H40 H -0.515479 -0.852088 -0.491081 0.064 Uiso 1 1 calc R U . . .
C41 C -1.3765(6) -0.5980(5) -1.3381(6) 0.0565(19) Uani 1 1 d . . . . .
H41 H -1.428679 -0.619347 -1.407423 0.068 Uiso 1 1 calc R U . . .
C42 C -0.7066(7) -0.8221(3) -1.3556(5) 0.0436(14) Uani 1 1 d . . . . .
H42 H -0.687440 -0.862075 -1.388813 0.052 Uiso 1 1 calc R U . . .
C44 C -1.3339(5) -0.7153(3) -1.0691(6) 0.0419(12) Uani 1 1 d . . . . .
H44 H -1.390058 -0.741666 -1.131557 0.050 Uiso 1 1 calc R U . . .
C47 C -0.8585(6) -0.4466(3) -1.0564(5) 0.0376(11) Uani 1 1 d . . . . .
H47 H -0.822121 -0.467862 -0.984768 0.045 Uiso 1 1 calc R U . . .
C48 C -0.9154(4) -0.7484(3) -0.9621(4) 0.0277(9) Uani 1 1 d . . . . .
H48A H -0.963877 -0.757382 -1.042826 0.033 Uiso 1 1 calc R U . . .
H48B H -0.937729 -0.785685 -0.921282 0.033 Uiso 1 1 calc R U . . .
C49 C -0.7640(5) -0.7045(3) -1.2584(4) 0.0286(9) Uani 1 1 d . . . . .
C50 C -0.6754(5) -0.7851(3) -0.7835(4) 0.0309(9) Uani 1 1 d . . . . .
C51 C -0.6716(5) -0.5003(3) -1.1906(5) 0.0335(10) Uani 1 1 d . . . . .
H51 H -0.629655 -0.504764 -1.111825 0.040 Uiso 1 1 calc R U . . .
C53 C -1.2452(5) -0.6044(4) -1.2952(5) 0.0482(15) Uani 1 1 d . . . . .
H53 H -1.207861 -0.631031 -1.333901 0.058 Uiso 1 1 calc R U . . .
C57 C -0.8099(6) -0.6960(3) -0.5962(4) 0.0395(12) Uani 1 1 d . . . . .
H57 H -0.817187 -0.731266 -0.548307 0.047 Uiso 1 1 calc R U . . .
C58 C -0.8466(6) -0.7613(3) -1.2937(5) 0.0390(11) Uani 1 1 d . . . . .
H58 H -0.922946 -0.760307 -1.284877 0.047 Uiso 1 1 calc R U . . .
C59 C -0.8206(6) -0.3801(3) -1.0715(6) 0.0424(13) Uani 1 1 d . . . . .
H59 H -0.758613 -0.355743 -1.009584 0.051 Uiso 1 1 calc R U . . .
C60 C -0.9571(4) -0.6270(3) -1.2255(3) 0.0272(9) Uani 1 1 d . . . . .
H60A H -1.000425 -0.609378 -1.303000 0.033 Uiso 1 1 calc R U . . .
H60B H -0.986935 -0.675807 -1.223992 0.033 Uiso 1 1 calc R U . . .
C61 C -0.5193(6) -0.7707(5) -0.5928(5) 0.0544(17) Uani 1 1 d . . . . .
H61 H -0.454445 -0.743764 -0.537127 0.065 Uiso 1 1 calc R U . . .
C62 C -0.9497(4) -0.4827(3) -1.1458(4) 0.0274(9) Uani 1 1 d . . . . .
C63 C -0.6486(5) -0.4423(3) -1.2430(6) 0.0420(13) Uani 1 1 d . . . . .
H63 H -0.590774 -0.406864 -1.200029 0.050 Uiso 1 1 calc R U . . .
C67 C -0.5779(5) -0.7455(3) -0.7027(4) 0.0396(12) Uani 1 1 d . . . . .
H67 H -0.551685 -0.702115 -0.722116 0.048 Uiso 1 1 calc R U . . .
C68 C -0.7911(6) -0.5924(3) -0.7358(4) 0.0380(11) Uani 1 1 d . . . . .
H68 H -0.784492 -0.556798 -0.783530 0.046 Uiso 1 1 calc R U . . .
C74 C -0.9274(4) -0.5940(3) -0.9969(4) 0.0262(8) Uani 1 1 d D . . . .
H74 H -0.886(5) -0.5553(15) -0.9503(18) 0.031 Uiso 1 1 d D U . . .
P7 P -1.19868(15) -0.85043(9) -1.29178(13) 0.0427(3) Uani 1 1 d . . . . .
F10 F -1.1014(4) -0.7883(3) -1.2269(4) 0.0665(12) Uani 1 1 d . . . . .
F27 F -1.2944(5) -0.9114(3) -1.3573(6) 0.0892(18) Uani 1 1 d . . . . .
F34 F -1.1499(9) -0.8892(7) -1.1809(7) 0.192(6) Uani 1 1 d . . . . .
F45 F -1.0911(7) -0.8824(5) -1.3175(9) 0.138(4) Uani 1 1 d . . . . .
F46 F -1.2388(8) -0.8120(6) -1.4043(6) 0.170(5) Uani 1 1 d . . . . .
F55 F -1.3017(6) -0.8123(5) -1.2731(10) 0.176(6) Uani 1 1 d . . . . .
O10 O -1.1361(6) -0.6221(3) -1.5060(5) 0.0503(14) Uani 0.75 1 d . . P . .
C15 C -1.162(2) -0.6882(10) -1.5243(13) 0.127(8) Uani 0.75 1 d . . P . .
H15A H -1.251496 -0.691638 -1.535575 0.152 Uiso 0.75 1 calc R U P . .
H15B H -1.111939 -0.710949 -1.451506 0.152 Uiso 0.75 1 calc R U P . .
C16 C -1.155(2) -0.7333(8) -1.5986(13) 0.104(6) Uani 0.75 1 d . . P . .
H16A H -1.190039 -0.711173 -1.672431 0.157 Uiso 0.75 1 calc R U P . .
H16B H -1.203083 -0.776186 -1.600926 0.157 Uiso 0.75 1 calc R U P . .
H16C H -1.066155 -0.745782 -1.577057 0.157 Uiso 0.75 1 calc R U P . .
C26 C -1.204(2) -0.5797(9) -1.5896(11) 0.124(8) Uani 0.75 1 d . . P . .
H26A H -1.294933 -0.591354 -1.614067 0.148 Uiso 0.75 1 calc R U P . .
H26B H -1.183258 -0.589539 -1.652886 0.148 Uiso 0.75 1 calc R U P . .
C27 C -1.189(3) -0.5109(9) -1.5671(15) 0.200(17) Uani 0.75 1 d . . P . .
H27A H -1.228282 -0.498216 -1.517607 0.300 Uiso 0.75 1 calc R U P . .
H27B H -1.228672 -0.483954 -1.636536 0.300 Uiso 0.75 1 calc R U P . .
H27C H -1.098360 -0.499977 -1.530466 0.300 Uiso 0.75 1 calc R U P . .

loop_
_atom_site_aniso_label
_atom_site_aniso_U_11
_atom_site_aniso_U_22
_atom_site_aniso_U_33
_atom_site_aniso_U_23
_atom_site_aniso_U_13
_atom_site_aniso_U_12
Ag1 0.03062(16) 0.0390(2) 0.03155(16) 0.00540(17) 0.01108(12) -0.00319(16)
Br2 0.0393(3) 0.0501(3) 0.0520(3) -0.0110(3) 0.0245(2) -0.0121(2)
P3 0.0245(5) 0.0245(5) 0.0251(5) 0.0011(4) 0.0124(4) 0.0009(4)
P4 0.0252(5) 0.0275(6) 0.0284(5) 0.0020(5) 0.0115(4) 0.0034(4)
P5 0.0238(5) 0.0255(5) 0.0245(5) 0.0008(4) 0.0118(4) 0.0024(4)
P6 0.0256(5) 0.0285(6) 0.0277(5) 0.0012(5) 0.0141(4) 0.0019(4)
C1 0.049(3) 0.056(4) 0.058(4) 0.003(3) 0.033(3) 0.018(3)
C2 0.035(2) 0.027(2) 0.030(2) 0.0081(18) 0.0164(19) 0.0111(18)
C3 0.036(3) 0.048(3) 0.045(3) 0.003(3) 0.022(2) 0.010(2)
C4 0.058(4) 0.031(3) 0.041(3) -0.004(2) 0.019(3) 0.007(2)
C5 0.041(3) 0.033(3) 0.038(3) 0.001(2) 0.019(2) 0.007(2)
C6 0.063(4) 0.045(3) 0.047(3) 0.001(3) 0.030(3) 0.018(3)
C7 0.039(3) 0.037(3) 0.034(3) 0.006(2) 0.014(2) 0.005(2)
C8 0.0283(19) 0.027(2) 0.0256(18) -0.0038(17) 0.0131(15) -0.0014(17)
C9 0.030(2) 0.031(2) 0.033(2) 0.001(2) 0.0188(19) 0.0028(19)
C11 0.030(2) 0.038(3) 0.034(2) 0.000(2) 0.0155(19) 0.0066(19)
C12 0.038(2) 0.049(3) 0.054(3) 0.003(3) 0.029(2) 0.007(3)
C13 0.052(3) 0.026(3) 0.064(4) 0.003(2) 0.037(3) 0.001(2)
C14 0.031(2) 0.041(3) 0.033(2) 0.001(2) 0.0160(19) 0.006(2)
C17 0.035(2) 0.038(2) 0.038(2) 0.002(2) 0.0214(18) 0.008(2)
C18 0.055(3) 0.049(4) 0.042(3) 0.016(3) 0.027(3) 0.009(3)
C19 0.028(2) 0.027(2) 0.033(2) 0.0035(18) 0.0164(18) 0.0021(17)
C20 0.054(3) 0.031(3) 0.066(4) 0.011(3) 0.041(3) 0.006(2)
C21 0.048(3) 0.052(3) 0.0254(19) 0.000(3) 0.0148(18) 0.001(3)
C22 0.030(2) 0.033(3) 0.039(2) 0.001(2) 0.017(2) 0.0020(19)
C23 0.038(3) 0.053(3) 0.035(2) 0.000(2) 0.021(2) 0.012(2)
C24 0.028(2) 0.043(3) 0.045(3) 0.002(2) 0.017(2) 0.008(2)
C25 0.027(2) 0.050(3) 0.055(3) 0.014(3) 0.018(2) 0.007(2)
C29 0.049(3) 0.034(3) 0.037(3) 0.008(2) 0.017(2) 0.005(2)
C30 0.024(2) 0.030(2) 0.027(2) 0.0020(18) 0.0104(16) 0.0024(17)
C31 0.044(3) 0.039(3) 0.032(2) 0.001(2) 0.016(2) -0.001(2)
C32 0.057(4) 0.036(3) 0.045(3) 0.015(3) 0.024(3) 0.006(3)
C33 0.024(2) 0.053(4) 0.051(3) -0.002(3) 0.014(2) 0.001(2)
C35 0.058(4) 0.053(4) 0.040(3) 0.015(3) 0.022(3) 0.008(3)
C36 0.035(2) 0.035(3) 0.031(2) 0.005(2) 0.0120(19) -0.005(2)
C37 0.051(3) 0.033(3) 0.056(4) -0.005(3) 0.029(3) 0.000(2)
C38 0.064(4) 0.048(4) 0.029(3) -0.008(2) 0.017(3) -0.016(3)
C40 0.048(3) 0.076(5) 0.031(3) 0.015(3) 0.013(2) 0.022(3)
C41 0.031(3) 0.080(5) 0.052(3) -0.027(4) 0.012(3) -0.001(3)
C42 0.061(4) 0.038(3) 0.042(3) 0.000(2) 0.031(3) 0.010(3)
C44 0.029(2) 0.038(3) 0.054(3) 0.004(3) 0.012(2) 0.001(2)
C47 0.050(3) 0.033(3) 0.030(2) -0.006(2) 0.017(2) -0.009(2)
C48 0.026(2) 0.027(2) 0.031(2) -0.0024(18) 0.0125(17) -0.0012(17)
C49 0.031(2) 0.030(2) 0.029(2) 0.0033(19) 0.0161(18) 0.0069(18)
C50 0.030(2) 0.034(3) 0.028(2) 0.0026(19) 0.0118(17) 0.0065(19)
C51 0.031(2) 0.033(3) 0.040(3) -0.002(2) 0.018(2) 0.0037(19)
C53 0.023(2) 0.071(4) 0.047(3) -0.022(3) 0.011(2) 0.001(2)
C57 0.045(3) 0.046(3) 0.030(2) 0.006(2) 0.017(2) -0.001(2)
C58 0.041(3) 0.036(3) 0.050(3) -0.002(2) 0.029(2) 0.000(2)
C59 0.049(3) 0.030(3) 0.046(3) -0.008(2) 0.019(3) -0.007(2)
C60 0.0271(19) 0.030(2) 0.0268(18) -0.0048(18) 0.0137(15) -0.0010(17)
C61 0.045(3) 0.077(5) 0.030(3) -0.004(3) 0.006(2) -0.003(3)
C62 0.028(2) 0.025(2) 0.031(2) 0.0014(18) 0.0157(18) 0.0013(16)
C63 0.036(3) 0.033(3) 0.064(4) -0.002(3) 0.027(3) 0.003(2)
C67 0.031(2) 0.050(3) 0.031(2) -0.003(2) 0.0062(19) -0.003(2)
C68 0.049(3) 0.039(3) 0.026(2) -0.003(2) 0.016(2) -0.010(2)
C74 0.028(2) 0.027(2) 0.0242(19) 0.0013(17) 0.0115(16) 0.0001(16)
P7 0.0385(7) 0.0452(8) 0.0379(7) -0.0080(6) 0.0103(6) -0.0023(6)
F10 0.046(2) 0.070(3) 0.078(3) -0.027(2) 0.022(2) -0.018(2)
F27 0.069(3) 0.063(3) 0.108(4) -0.034(3) 0.011(3) -0.017(2)
F34 0.144(7) 0.252(12) 0.104(6) 0.103(7) -0.018(5) -0.111(8)
F45 0.091(5) 0.147(7) 0.191(8) -0.112(7) 0.076(5) -0.029(5)
F46 0.127(6) 0.202(10) 0.092(5) 0.081(6) -0.039(4) -0.060(6)
F55 0.054(3) 0.192(9) 0.284(12) -0.184(9) 0.074(5) -0.042(4)
O10 0.064(4) 0.042(3) 0.033(3) -0.005(2) 0.009(2) -0.001(3)
C15 0.18(2) 0.094(12) 0.056(8) -0.031(8) 0.007(9) -0.003(12)
C16 0.187(19) 0.070(9) 0.088(10) -0.010(8) 0.088(12) -0.004(10)
C26 0.187(18) 0.067(9) 0.050(7) -0.011(7) -0.013(8) 0.018(10)
C27 0.32(4) 0.054(9) 0.077(10) 0.015(8) -0.059(15) 0.016(14)

loop_
_atom_type_symbol
_atom_type_description
_atom_type_scat_dispersion_real
_atom_type_scat_dispersion_imag
_atom_type_scat_source
C C 0.0033 0.0016 'International Tables Vol C Tables 4.2.6.8 and 6.1.1.4'
H H 0.0000 0.0000 'International Tables Vol C Tables 4.2.6.8 and 6.1.1.4'
Ag Ag -0.8971 1.1015 'International Tables Vol C Tables 4.2.6.8 and 6.1.1.4'
Br Br -0.2901 2.4595 'International Tables Vol C Tables 4.2.6.8 and 6.1.1.4'
F F 0.0171 0.0103 'International Tables Vol C Tables 4.2.6.8 and 6.1.1.4'
O O 0.0106 0.0060 'International Tables Vol C Tables 4.2.6.8 and 6.1.1.4'
P P 0.1023 0.0942 'International Tables Vol C Tables 4.2.6.8 and 6.1.1.4'

loop_
_geom_angle_atom_site_label_1
_geom_angle_atom_site_label_2
_geom_angle_atom_site_label_3
_geom_angle
_geom_angle_site_symmetry_1
_geom_angle_site_symmetry_3
_geom_angle_publ_flag
P4 Ag1 Br2 123.67(4) . . ?
P6 Ag1 Br2 126.31(4) . . ?
P6 Ag1 P4 109.69(4) . . ?
C8 P3 C48 107.2(2) . . ?
C19 P3 C8 107.9(2) . . ?
C19 P3 C48 104.9(2) . . ?
C74 P3 C8 108.3(2) . . ?
C74 P3 C19 115.3(2) . . ?
C74 P3 C48 112.9(2) . . ?
C2 P4 Ag1 116.82(16) . . ?
C2 P4 C48 102.9(2) . . ?
C48 P4 Ag1 104.66(16) . . ?
C50 P4 Ag1 122.74(18) . . ?
C50 P4 C2 103.2(2) . . ?
C50 P4 C48 104.2(2) . . ?
C30 P5 C60 105.6(2) . . ?
C62 P5 C30 107.3(2) . . ?
C62 P5 C60 107.3(2) . . ?
C74 P5 C30 114.7(2) . . ?
C74 P5 C60 114.4(2) . . ?
C74 P5 C62 107.1(2) . . ?
C9 P6 Ag1 122.61(17) . . ?
C9 P6 C60 104.1(2) . . ?
C49 P6 Ag1 116.75(16) . . ?
C49 P6 C9 103.9(2) . . ?
C49 P6 C60 103.1(2) . . ?
C60 P6 Ag1 104.08(14) . . ?
C3 C1 H1 119.9 . . ?
C6 C1 H1 119.9 . . ?
C6 C1 C3 120.3(6) . . ?
C3 C2 P4 115.1(4) . . ?
C5 C2 P4 124.6(4) . . ?
C5 C2 C3 120.3(5) . . ?
C1 C3 C2 119.3(6) . . ?
C1 C3 H3 120.3 . . ?
C2 C3 H3 120.3 . . ?
C5 C4 H4 119.6 . . ?
C6 C4 H4 119.6 . . ?
C6 C4 C5 120.7(6) . . ?
C2 C5 C4 119.1(5) . . ?
C2 C5 H5 120.4 . . ?
C4 C5 H5 120.4 . . ?
C1 C6 H6 119.9 . . ?
C4 C6 C1 120.2(6) . . ?
C4 C6 H6 119.9 . . ?
C32 C7 H7 120.0 . . ?
C32 C7 C62 120.0(6) . . ?
C62 C7 H7 120.0 . . ?
C36 C8 P3 116.7(4) . . ?
C68 C8 P3 123.2(4) . . ?
C68 C8 C36 120.1(4) . . ?
C31 C9 P6 121.8(4) . . ?
C31 C9 C51 119.8(5) . . ?
C51 C9 P6 118.4(4) . . ?
C24 C11 H11 120.0 . . ?
C24 C11 C30 120.1(5) . . ?
C30 C11 H11 120.0 . . ?
C17 C12 H12 119.8 . . ?
C25 C12 H12 119.8 . . ?
C25 C12 C17 120.3(5) . . ?
C32 C13 H13 120.2 . . ?
C59 C13 H13 120.2 . . ?
C59 C13 C32 119.6(5) . . ?
C23 C14 H14 120.3 . . ?
C49 C14 H14 120.3 . . ?
C49 C14 C23 119.4(5) . . ?
C12 C17 H17 120.1 . . ?
C12 C17 C19 119.8(5) . . ?
C19 C17 H17 120.1 . . ?
C20 C18 H18 119.5 . . ?
C20 C18 C31 121.1(6) . . ?
C31 C18 H18 119.5 . . ?
C17 C19 P3 119.7(4) . . ?
C22 C19 P3 120.9(4) . . ?
C22 C19 C17 119.3(5) . . ?
C18 C20 H20 119.9 . . ?
C18 C20 C63 120.2(5) . . ?
C63 C20 H20 119.9 . . ?
C38 C21 H21 119.6 . . ?
C57 C21 H21 119.6 . . ?
C57 C21 C38 120.8(5) . . ?
C19 C22 H22 119.7 . . ?
C19 C22 C44 120.6(5) . . ?
C44 C22 H22 119.7 . . ?
C14 C23 H23 119.5 . . ?
C42 C23 C14 121.0(5) . . ?
C42 C23 H23 119.5 . . ?
C11 C24 H24 120.0 . . ?
C11 C24 C33 120.0(5) . . ?
C33 C24 H24 120.0 . . ?
C12 C25 H25 119.9 . . ?
C12 C25 C44 120.2(5) . . ?
C44 C25 H25 119.9 . . ?
C35 C29 H29 119.5 . . ?
C35 C29 C50 120.9(6) . . ?
C50 C29 H29 119.5 . . ?
C11 C30 P5 116.5(4) . . ?
C53 C30 P5 123.5(4) . . ?
C53 C30 C11 119.9(5) . . ?
C9 C31 H31 120.4 . . ?
C18 C31 C9 119.3(6) . . ?
C18 C31 H31 120.4 . . ?
C7 C32 H32 119.9 . . ?
C13 C32 C7 120.1(6) . . ?
C13 C32 H32 119.9 . . ?
C24 C33 H33 119.8 . . ?
C24 C33 C41 120.3(5) . . ?
C41 C33 H33 119.8 . . ?
C29 C35 H35 120.2 . . ?
C40 C35 C29 119.7(7) . . ?
C40 C35 H35 120.2 . . ?
C8 C36 H36 120.0 . . ?
C8 C36 C57 120.0(5) . . ?
C57 C36 H36 120.0 . . ?
C42 C37 H37 119.8 . . ?
C42 C37 C58 120.4(6) . . ?
C58 C37 H37 119.8 . . ?
C21 C38 H38 120.3 . . ?
C21 C38 C68 119.5(6) . . ?
C68 C38 H38 120.3 . . ?
C35 C40 H40 119.7 . . ?
C35 C40 C61 120.6(6) . . ?
C61 C40 H40 119.7 . . ?
C33 C41 H41 119.8 . . ?
C33 C41 C53 120.4(6) . . ?
C53 C41 H41 119.8 . . ?
C23 C42 C37 119.6(5) . . ?
C23 C42 H42 120.2 . . ?
C37 C42 H42 120.2 . . ?
C22 C44 C25 119.7(6) . . ?
C22 C44 H44 120.1 . . ?
C25 C44 H44 120.1 . . ?
C59 C47 H47 119.9 . . ?
C59 C47 C62 120.2(5) . . ?
C62 C47 H47 119.9 . . ?
P3 C48 P4 112.0(3) . . ?
P3 C48 H48A 109.2 . . ?
P3 C48 H48B 109.2 . . ?
P4 C48 H48A 109.2 . . ?
P4 C48 H48B 109.2 . . ?
H48A C48 H48B 107.9 . . ?
C14 C49 P6 116.3(4) . . ?
C58 C49 P6 124.1(4) . . ?
C58 C49 C14 119.4(5) . . ?
C29 C50 P4 122.0(4) . . ?
C29 C50 C67 119.4(5) . . ?
C67 C50 P4 118.5(4) . . ?
C9 C51 H51 120.3 . . ?
C63 C51 C9 119.5(5) . . ?
C63 C51 H51 120.3 . . ?
C30 C53 C41 119.3(5) . . ?
C30 C53 H53 120.4 . . ?
C41 C53 H53 120.4 . . ?
C21 C57 C36 119.5(5) . . ?
C21 C57 H57 120.3 . . ?
C36 C57 H57 120.3 . . ?
C37 C58 H58 119.8 . . ?
C49 C58 C37 120.3(5) . . ?
C49 C58 H58 119.8 . . ?
C13 C59 H59 119.4 . . ?
C47 C59 C13 121.1(6) . . ?
C47 C59 H59 119.4 . . ?
P5 C60 P6 112.0(2) . . ?
P5 C60 H60A 109.2 . . ?
P5 C60 H60B 109.2 . . ?
P6 C60 H60A 109.2 . . ?
P6 C60 H60B 109.2 . . ?
H60A C60 H60B 107.9 . . ?
C40 C61 H61 120.0 . . ?
C40 C61 C67 120.1(6) . . ?
C67 C61 H61 120.0 . . ?
C7 C62 P5 117.9(4) . . ?
C47 C62 P5 123.0(4) . . ?
C47 C62 C7 119.0(5) . . ?
C20 C63 H63 119.9 . . ?
C51 C63 C20 120.1(6) . . ?
C51 C63 H63 119.9 . . ?
C50 C67 C61 119.3(6) . . ?
C50 C67 H67 120.3 . . ?
C61 C67 H67 120.3 . . ?
C8 C68 C38 120.2(5) . . ?
C8 C68 H68 119.9 . . ?
C38 C68 H68 119.9 . . ?
P3 C74 H74 113.8(13) . . ?
P5 C74 P3 129.6(3) . . ?
P5 C74 H74 112.6(13) . . ?
F27 P7 F10 179.2(4) . . ?
F34 P7 F10 87.0(4) . . ?
F34 P7 F27 93.7(4) . . ?
F34 P7 F45 91.2(7) . . ?
F34 P7 F46 175.9(7) . . ?
F45 P7 F10 87.1(3) . . ?
F45 P7 F27 92.5(4) . . ?
F46 P7 F10 91.5(4) . . ?
F46 P7 F27 87.7(4) . . ?
F46 P7 F45 84.8(7) . . ?
F55 P7 F10 89.7(3) . . ?
F55 P7 F27 90.7(3) . . ?
F55 P7 F34 93.8(8) . . ?
F55 P7 F45 173.8(7) . . ?
F55 P7 F46 90.0(7) . . ?
C15 O10 C26 114.9(12) . . ?
O10 C15 H15A 104.1 . . ?
O10 C15 H15B 104.1 . . ?
O10 C15 C16 133(2) . . ?
H15A C15 H15B 105.5 . . ?
C16 C15 H15A 104.1 . . ?
C16 C15 H15B 104.1 . . ?
C15 C16 H16A 109.5 . . ?
C15 C16 H16B 109.5 . . ?
C15 C16 H16C 109.5 . . ?
H16A C16 H16B 109.5 . . ?
H16A C16 H16C 109.5 . . ?
H16B C16 H16C 109.5 . . ?
O10 C26 H26A 108.4 . . ?
O10 C26 H26B 108.4 . . ?
O10 C26 C27 115.3(13) . . ?
H26A C26 H26B 107.5 . . ?
C27 C26 H26A 108.4 . . ?
C27 C26 H26B 108.4 . . ?
C26 C27 H27A 109.5 . . ?
C26 C27 H27B 109.5 . . ?
C26 C27 H27C 109.5 . . ?
H27A C27 H27B 109.5 . . ?
H27A C27 H27C 109.5 . . ?
H27B C27 H27C 109.5 . . ?

loop_
_geom_bond_atom_site_label_1
_geom_bond_atom_site_label_2
_geom_bond_distance
_geom_bond_site_symmetry_2
_geom_bond_publ_flag
Ag1 Br2 2.5420(10) . ?
Ag1 P4 2.4564(14) . ?
Ag1 P6 2.4545(14) . ?
P3 C8 1.804(4) . ?
P3 C19 1.797(5) . ?
P3 C48 1.819(5) . ?
P3 C74 1.721(5) . ?
P4 C2 1.824(5) . ?
P4 C48 1.840(5) . ?
P4 C50 1.810(5) . ?
P5 C30 1.799(5) . ?
P5 C60 1.821(4) . ?
P5 C62 1.799(5) . ?
P5 C74 1.712(5) . ?
P6 C9 1.829(5) . ?
P6 C49 1.828(5) . ?
P6 C60 1.846(4) . ?
C1 H1 0.9500 . ?
C1 C3 1.387(9) . ?
C1 C6 1.381(11) . ?
C2 C3 1.412(7) . ?
C2 C5 1.376(8) . ?
C3 H3 0.9500 . ?
C4 H4 0.9500 . ?
C4 C5 1.405(8) . ?
C4 C6 1.374(10) . ?
C5 H5 0.9500 . ?
C6 H6 0.9500 . ?
C7 H7 0.9500 . ?
C7 C32 1.391(8) . ?
C7 C62 1.401(7) . ?
C8 C36 1.380(7) . ?
C8 C68 1.380(7) . ?
C9 C31 1.395(7) . ?
C9 C51 1.401(8) . ?
C11 H11 0.9500 . ?
C11 C24 1.384(7) . ?
C11 C30 1.405(6) . ?
C12 H12 0.9500 . ?
C12 C17 1.387(7) . ?
C12 C25 1.381(10) . ?
C13 H13 0.9500 . ?
C13 C32 1.383(10) . ?
C13 C59 1.377(10) . ?
C14 H14 0.9500 . ?
C14 C23 1.402(8) . ?
C14 C49 1.401(7) . ?
C17 H17 0.9500 . ?
C17 C19 1.412(6) . ?
C18 H18 0.9500 . ?
C18 C20 1.354(10) . ?
C18 C31 1.394(8) . ?
C19 C22 1.385(8) . ?
C20 H20 0.9500 . ?
C20 C63 1.397(10) . ?
C21 H21 0.9500 . ?
C21 C38 1.385(9) . ?
C21 C57 1.374(9) . ?
C22 H22 0.9500 . ?
C22 C44 1.391(7) . ?
C23 H23 0.9500 . ?
C23 C42 1.370(10) . ?
C24 H24 0.9500 . ?
C24 C33 1.386(9) . ?
C25 H25 0.9500 . ?
C25 C44 1.394(9) . ?
C29 H29 0.9500 . ?
C29 C35 1.388(8) . ?
C29 C50 1.394(8) . ?
C30 C53 1.395(7) . ?
C31 H31 0.9500 . ?
C32 H32 0.9500 . ?
C33 H33 0.9500 . ?
C33 C41 1.389(8) . ?
C35 H35 0.9500 . ?
C35 C40 1.379(11) . ?
C36 H36 0.9500 . ?
C36 C57 1.396(7) . ?
C37 H37 0.9500 . ?
C37 C42 1.389(9) . ?
C37 C58 1.393(8) . ?
C38 H38 0.9500 . ?
C38 C68 1.388(7) . ?
C40 H40 0.9500 . ?
C40 C61 1.390(12) . ?
C41 H41 0.9500 . ?
C41 C53 1.395(8) . ?
C42 H42 0.9500 . ?
C44 H44 0.9500 . ?
C47 H47 0.9500 . ?
C47 C59 1.376(8) . ?
C47 C62 1.389(7) . ?
C48 H48A 0.9900 . ?
C48 H48B 0.9900 . ?
C49 C58 1.386(8) . ?
C50 C67 1.402(7) . ?
C51 H51 0.9500 . ?
C51 C63 1.385(8) . ?
C53 H53 0.9500 . ?
C57 H57 0.9500 . ?
C58 H58 0.9500 . ?
C59 H59 0.9500 . ?
C60 H60A 0.9900 . ?
C60 H60B 0.9900 . ?
C61 H61 0.9500 . ?
C61 C67 1.403(8) . ?
C63 H63 0.9500 . ?
C67 H67 0.9500 . ?
C68 H68 0.9500 . ?
C74 H74 0.95(2) . ?
P7 F10 1.606(5) . ?
P7 F27 1.584(5) . ?
P7 F34 1.521(7) . ?
P7 F45 1.559(6) . ?
P7 F46 1.543(7) . ?
P7 F55 1.513(6) . ?
O10 C15 1.29(2) . ?
O10 C26 1.325(16) . ?
C15 H15A 0.9900 . ?
C15 H15B 0.9900 . ?
C15 C16 1.34(2) . ?
C16 H16A 0.9800 . ?
C16 H16B 0.9800 . ?
C16 H16C 0.9800 . ?
C26 H26A 0.9900 . ?
C26 H26B 0.9900 . ?
C26 C27 1.33(2) . ?
C27 H27A 0.9800 . ?
C27 H27B 0.9800 . ?
C27 H27C 0.9800 . ?

loop_
_geom_torsion_atom_site_label_1
_geom_torsion_atom_site_label_2
_geom_torsion_atom_site_label_3
_geom_torsion_atom_site_label_4
_geom_torsion
_geom_torsion_site_symmetry_1
_geom_torsion_site_symmetry_2
_geom_torsion_site_symmetry_3
_geom_torsion_site_symmetry_4
_geom_torsion_publ_flag
Ag1 P4 C2 C3 55.2(4) . . . . ?
Ag1 P4 C2 C5 -125.2(4) . . . . ?
Ag1 P4 C48 P3 -40.3(3) . . . . ?
Ag1 P4 C50 C29 177.0(4) . . . . ?
Ag1 P4 C50 C67 -7.0(5) . . . . ?
Ag1 P6 C9 C31 -174.1(4) . . . . ?
Ag1 P6 C9 C51 5.6(4) . . . . ?
Ag1 P6 C49 C14 -86.2(4) . . . . ?
Ag1 P6 C49 C58 88.3(5) . . . . ?
Ag1 P6 C60 P5 42.3(3) . . . . ?
P3 C8 C36 C57 178.2(4) . . . . ?
P3 C8 C68 C38 -177.8(5) . . . . ?
P3 C19 C22 C44 -176.2(4) . . . . ?
P4 C2 C3 C1 177.9(5) . . . . ?
P4 C2 C5 C4 -179.5(4) . . . . ?
P4 C50 C67 C61 -177.6(5) . . . . ?
P5 C30 C53 C41 -176.4(6) . . . . ?
P6 C9 C31 C18 -179.7(4) . . . . ?
P6 C9 C51 C63 179.7(4) . . . . ?
P6 C49 C58 C37 -174.4(5) . . . . ?
C2 P4 C48 P3 -162.8(2) . . . . ?
C2 P4 C50 C29 -48.4(5) . . . . ?
C2 P4 C50 C67 127.6(4) . . . . ?
C3 C1 C6 C4 -0.6(10) . . . . ?
C3 C2 C5 C4 0.2(8) . . . . ?
C5 C2 C3 C1 -1.7(8) . . . . ?
C5 C4 C6 C1 -1.0(10) . . . . ?
C6 C1 C3 C2 1.9(10) . . . . ?
C6 C4 C5 C2 1.2(9) . . . . ?
C8 P3 C19 C17 31.5(5) . . . . ?
C8 P3 C19 C22 -151.3(4) . . . . ?
C8 P3 C48 P4 -59.4(3) . . . . ?
C8 P3 C74 P5 -170.0(3) . . . . ?
C8 C36 C57 C21 -1.1(9) . . . . ?
C9 P6 C49 C14 52.1(4) . . . . ?
C9 P6 C49 C58 -133.4(5) . . . . ?
C9 P6 C60 P5 -87.1(3) . . . . ?
C9 C51 C63 C20 -0.1(8) . . . . ?
C11 C24 C33 C41 -0.9(10) . . . . ?
C11 C30 C53 C41 2.0(10) . . . . ?
C12 C17 C19 P3 176.9(5) . . . . ?
C12 C17 C19 C22 -0.3(8) . . . . ?
C12 C25 C44 C22 1.7(9) . . . . ?
C14 C23 C42 C37 -0.3(9) . . . . ?
C14 C49 C58 C37 -0.1(8) . . . . ?
C17 C12 C25 C44 -1.1(10) . . . . ?
C17 C19 C22 C44 0.9(8) . . . . ?
C18 C20 C63 C51 0.7(9) . . . . ?
C19 P3 C8 C36 57.7(4) . . . . ?
C19 P3 C8 C68 -124.8(4) . . . . ?
C19 P3 C48 P4 -173.9(2) . . . . ?
C19 P3 C74 P5 -49.0(4) . . . . ?
C19 C22 C44 C25 -1.6(9) . . . . ?
C20 C18 C31 C9 0.1(9) . . . . ?
C21 C38 C68 C8 0.6(10) . . . . ?
C23 C14 C49 P6 174.7(4) . . . . ?
C23 C14 C49 C58 0.0(8) . . . . ?
C24 C11 C30 P5 176.8(4) . . . . ?
C24 C11 C30 C53 -1.7(8) . . . . ?
C24 C33 C41 C53 1.3(12) . . . . ?
C25 C12 C17 C19 0.4(9) . . . . ?
C29 C35 C40 C61 0.0(11) . . . . ?
C29 C50 C67 C61 -1.5(8) . . . . ?
C30 P5 C60 P6 175.8(2) . . . . ?
C30 P5 C62 C7 -53.0(4) . . . . ?
C30 P5 C62 C47 130.1(4) . . . . ?
C30 P5 C74 P3 45.9(4) . . . . ?
C30 C11 C24 C33 1.2(9) . . . . ?
C31 C9 C51 C63 -0.5(7) . . . . ?
C31 C18 C20 C63 -0.7(9) . . . . ?
C32 C7 C62 P5 -177.0(4) . . . . ?
C32 C7 C62 C47 0.1(8) . . . . ?
C32 C13 C59 C47 0.6(9) . . . . ?
C33 C41 C53 C30 -1.8(12) . . . . ?
C35 C29 C50 P4 176.8(5) . . . . ?
C35 C29 C50 C67 0.9(8) . . . . ?
C35 C40 C61 C67 -0.7(11) . . . . ?
C36 C8 C68 C38 -0.4(9) . . . . ?
C38 C21 C57 C36 1.3(9) . . . . ?
C40 C61 C67 C50 1.4(10) . . . . ?
C42 C37 C58 C49 0.0(10) . . . . ?
C48 P3 C8 C36 -54.9(4) . . . . ?
C48 P3 C8 C68 122.7(5) . . . . ?
C48 P3 C19 C17 145.6(4) . . . . ?
C48 P3 C19 C22 -37.2(5) . . . . ?
C48 P3 C74 P5 71.5(4) . . . . ?
C48 P4 C2 C3 169.2(4) . . . . ?
C48 P4 C2 C5 -11.2(5) . . . . ?
C48 P4 C50 C29 58.8(5) . . . . ?
C48 P4 C50 C67 -125.2(4) . . . . ?
C49 P6 C9 C31 50.7(5) . . . . ?
C49 P6 C9 C51 -129.5(4) . . . . ?
C49 P6 C60 P5 164.7(3) . . . . ?
C49 C14 C23 C42 0.2(8) . . . . ?
C50 P4 C2 C3 -82.7(4) . . . . ?
C50 P4 C2 C5 97.0(5) . . . . ?
C50 P4 C48 P3 89.7(3) . . . . ?
C50 C29 C35 C40 -0.1(10) . . . . ?
C51 C9 C31 C18 0.5(8) . . . . ?
C57 C21 C38 C68 -1.1(10) . . . . ?
C58 C37 C42 C23 0.2(10) . . . . ?
C59 C13 C32 C7 -0.3(9) . . . . ?
C59 C47 C62 P5 177.1(4) . . . . ?
C59 C47 C62 C7 0.2(8) . . . . ?
C60 P5 C30 C11 177.3(4) . . . . ?
C60 P5 C30 C53 -4.2(6) . . . . ?
C60 P5 C62 C7 60.1(4) . . . . ?
C60 P5 C62 C47 -116.8(4) . . . . ?
C60 P5 C74 P3 -76.4(4) . . . . ?
C60 P6 C9 C31 -56.9(5) . . . . ?
C60 P6 C9 C51 122.9(4) . . . . ?
C60 P6 C49 C14 160.4(4) . . . . ?
C60 P6 C49 C58 -25.1(5) . . . . ?
C62 P5 C30 C11 -68.4(4) . . . . ?
C62 P5 C30 C53 110.0(5) . . . . ?
C62 P5 C60 P6 61.5(3) . . . . ?
C62 P5 C74 P3 164.9(3) . . . . ?
C62 C7 C32 C13 0.0(9) . . . . ?
C62 C47 C59 C13 -0.5(9) . . . . ?
C68 C8 C36 C57 0.6(8) . . . . ?
C74 P3 C8 C36 -176.9(4) . . . . ?
C74 P3 C8 C68 0.6(5) . . . . ?
C74 P3 C19 C17 -89.6(5) . . . . ?
C74 P3 C19 C22 87.5(5) . . . . ?
C74 P3 C48 P4 59.8(3) . . . . ?
C74 P5 C30 C11 50.4(5) . . . . ?
C74 P5 C30 C53 -131.2(5) . . . . ?
C74 P5 C60 P6 -57.1(3) . . . . ?
C74 P5 C62 C7 -176.7(4) . . . . ?
C74 P5 C62 C47 6.4(5) . . . . ?
C15 O10 C26 C27 172(3) . . . . ?
C26 O10 C15 C16 62(3) . . . . ?
